data_4064652
loop_
_publ_author_name
'Liu, Shaofeng'
'Pattacini, Roberto'
'Braunstein, Pierre'

_publ_section_title
;
 Reactions between an Ethylene Oligomerization Chromium(III) Precatalyst
 and Aluminum-Based Activators: Alkyl and Cationic Complexes with a
 Tridentate NPN Ligand
;
_journal_issue 13
_journal_name_full Organometallics
_journal_page_first 3549
_journal_paper_doi 10.1021/om200243a
_journal_volume 30
_journal_year 2011
_chemical_formula_moiety 'C36 H34 Cl3 Cr2 N4 P2, 3 (Al Cl4)'
_chemical_formula_sum 'C36 H34 Al2 Cl11 Cr2 N4 P2'
_chemical_formula_weight 1132.52
_space_group_IT_number 11
_symmetry_cell_setting monoclinic
_symmetry_Int_Tables_number 11
_symmetry_space_group_name_Hall '-P 2yb'
_symmetry_space_group_name_H-M 'P 1 21/m 1'
_atom_sites_solution_hydrogens geom
_atom_sites_solution_primary direct
_atom_sites_solution_secondary difmap
_audit_creation_method SHELXL-97
_cell_angle_alpha 90.00
_cell_angle_beta 90.715(3)
_cell_angle_gamma 90.00
_cell_formula_units_Z 2
_cell_length_a 12.6248(12)
_cell_length_b 14.1844(10)
_cell_length_c 16.4790(16)
_cell_measurement_reflns_used 5169
_cell_measurement_temperature 173(2)
_cell_measurement_theta_max 27.485
_cell_measurement_theta_min 0.998
_cell_volume 2950.8(5)
_computing_cell_refinement 'HKL Scalepack (Otwinowski & Minor 1997)'
_computing_data_collection 'Collect (Bruker AXS BV, 1997-2004)'
_computing_data_reduction 'HKL Denzo and Scalepack (Otwinowski & Minor 1997)'
_computing_molecular_graphics ORTEP
_computing_publication_material PLATON
_computing_structure_refinement 'SHELXL-97 (Sheldrick, 1997)'
_computing_structure_solution 'SHELXS-97 (Sheldrick, 1997)'
_diffrn_ambient_temperature 173(2)
_diffrn_detector_area_resol_mean 9
_diffrn_measured_fraction_theta_full 0.994
_diffrn_measured_fraction_theta_max 0.994
_diffrn_measurement_device '95mm CCD camera on \k-goniostat'
_diffrn_measurement_device_type KappaCCD
_diffrn_radiation_monochromator graphite
_diffrn_radiation_probe x-ray
_diffrn_radiation_type MoK\a
_diffrn_radiation_wavelength 0.71073
_diffrn_reflns_av_R_equivalents 0.0425
_diffrn_reflns_av_sigmaI/netI 0.0778
_diffrn_reflns_limit_h_max 15
_diffrn_reflns_limit_h_min -14
_diffrn_reflns_limit_k_max 16
_diffrn_reflns_limit_k_min -15
_diffrn_reflns_limit_l_max 19
_diffrn_reflns_limit_l_min -19
_diffrn_reflns_number 9564
_diffrn_reflns_theta_full 25.00
_diffrn_reflns_theta_max 25.00
_diffrn_reflns_theta_min 1.61
_diffrn_source 'fine-focus sealed tube'
_exptl_absorpt_coefficient_mu 0.977
_exptl_absorpt_correction_type none
_exptl_crystal_colour red
_exptl_crystal_density_diffrn 1.275
_exptl_crystal_density_method 'not measured'
_exptl_crystal_description prism
_exptl_crystal_F_000 1138
_exptl_crystal_size_max 0.15
_exptl_crystal_size_mid 0.15
_exptl_crystal_size_min 0.1
_platon_squeeze_details
;
;
_refine_diff_density_max 1.075
_refine_diff_density_min -0.561
_refine_diff_density_rms 0.124
_refine_ls_extinction_method none
_refine_ls_goodness_of_fit_ref 1.095
_refine_ls_hydrogen_treatment constr
_refine_ls_matrix_type full
_refine_ls_number_parameters 272
_refine_ls_number_reflns 5394
_refine_ls_number_restraints 0
_refine_ls_restrained_S_all 1.095
_refine_ls_R_factor_all 0.1248
_refine_ls_R_factor_gt 0.0858
_refine_ls_shift/su_max 0.000
_refine_ls_shift/su_mean 0.000
_refine_ls_structure_factor_coef Fsqd
_refine_ls_weighting_details 'calc w=1/[\s^2^(Fo^2^)+(0.1350P)^2^+0.0000P] where P=(Fo^2^+2Fc^2^)/3'
_refine_ls_weighting_scheme calc
_refine_ls_wR_factor_gt 0.2287
_refine_ls_wR_factor_ref 0.2447
_reflns_number_gt 3103
_reflns_number_total 5394
_reflns_threshold_expression >2sigma(I)
_cod_data_source_file om200243a_si_001.cif
_cod_data_source_block compound5
_cod_original_sg_symbol_H-M 'P 21/m'
_cod_database_code 4064652

loop_
_symmetry_equiv_pos_as_xyz
'x, y, z'
'-x, y+1/2, -z'
'-x, -y, -z'
'x, -y-1/2, z'

loop_
_atom_site_label
_atom_site_type_symbol
_atom_site_fract_x
_atom_site_fract_y
_atom_site_fract_z
_atom_site_U_iso_or_equiv
_atom_site_adp_type
_atom_site_occupancy
_atom_site_symmetry_multiplicity
_atom_site_calc_flag
_atom_site_refinement_flags
Cr1 Cr 0.80503(9) 0.35270(6) 0.21597(6) 0.0508(4) Uani 1 1 d .
P1 P 0.73351(18) 0.45362(12) 0.31401(13) 0.0684(6) Uani 1 1 d .
N1 N 0.9262(4) 0.4467(3) 0.2347(3) 0.0550(14) Uani 1 1 d .
N2 N 0.7347(4) 0.4450(3) 0.1365(4) 0.0562(14) Uani 1 1 d .
Cl1 Cl 0.89404(19) 0.2500 0.12373(14) 0.0569(6) Uani 1 2 d S
Cl2 Cl 0.65847(19) 0.2500 0.20415(15) 0.0605(7) Uani 1 2 d S
Cl3 Cl 0.8682(2) 0.2500 0.31736(15) 0.0628(7) Uani 1 2 d S
Cl4 Cl 0.8682(2) 0.62616(18) 0.58189(18) 0.1164(10) Uani 1 1 d .
Cl5 Cl 1.0580(2) 0.7500 0.4768(2) 0.0999(11) Uani 1 2 d S
Cl6 Cl 0.7966(2) 0.7500 0.41051(17) 0.0752(8) Uani 1 2 d S
Cl7 Cl 0.90599(17) 0.62603(15) 0.01393(14) 0.0839(7) Uani 1 1 d .
Cl8 Cl 1.1204(2) 0.7500 0.09582(16) 0.0658(7) Uani 1 2 d S
Cl9 Cl 0.8750(3) 0.7500 0.19314(18) 0.0823(9) Uani 1 2 d S
Al1 Al 0.8978(2) 0.7500 0.51567(18) 0.0601(8) Uani 1 2 d S
Al2 Al 0.9524(2) 0.7500 0.07881(19) 0.0590(8) Uani 1 2 d S
C1 C 0.8575(7) 0.4859(5) 0.3686(5) 0.076(2) Uani 1 1 d .
H1A H 0.8481 0.5436 0.3992 0.091 Uiso 1 1 calc R
H1B H 0.8789 0.4361 0.4056 0.091 Uiso 1 1 calc R
C2 C 0.9378(6) 0.4991(5) 0.3045(5) 0.070(2) Uani 1 1 d .
C3 C 1.0174(8) 0.5622(5) 0.3162(6) 0.086(3) Uani 1 1 d .
H3 H 1.0220 0.5977 0.3635 0.103 Uiso 1 1 calc R
C4 C 1.0924(8) 0.5724(7) 0.2550(8) 0.099(3) Uani 1 1 d .
H4 H 1.1478 0.6150 0.2619 0.119 Uiso 1 1 calc R
C5 C 1.0851(6) 0.5194(6) 0.1835(6) 0.081(2) Uani 1 1 d .
H5 H 1.1352 0.5249 0.1429 0.097 Uiso 1 1 calc R
C6 C 0.9985(6) 0.4576(5) 0.1758(5) 0.072(2) Uani 1 1 d .
H6 H 0.9907 0.4229 0.1283 0.086 Uiso 1 1 calc R
C7 C 0.7002(6) 0.5533(5) 0.2492(5) 0.067(2) Uani 1 1 d .
H7A H 0.6343 0.5809 0.2673 0.080 Uiso 1 1 calc R
H7B H 0.7551 0.6008 0.2547 0.080 Uiso 1 1 calc R
C8 C 0.6889(6) 0.5267(5) 0.1627(5) 0.066(2) Uani 1 1 d .
C9 C 0.6374(7) 0.5850(6) 0.1088(7) 0.085(3) Uani 1 1 d .
H9 H 0.6079 0.6410 0.1272 0.102 Uiso 1 1 calc R
C10 C 0.6289(6) 0.5627(6) 0.0305(8) 0.090(3) Uani 1 1 d .
H10 H 0.5946 0.6039 -0.0049 0.109 Uiso 1 1 calc R
C11 C 0.6704(7) 0.4787(6) 0.0005(5) 0.080(2) Uani 1 1 d .
H11 H 0.6617 0.4606 -0.0534 0.096 Uiso 1 1 calc R
C12 C 0.7265(6) 0.4230(5) 0.0574(5) 0.0655(19) Uani 1 1 d .
H12 H 0.7594 0.3683 0.0392 0.079 Uiso 1 1 calc R
C13 C 0.6229(9) 0.4236(5) 0.3796(6) 0.093(3) Uani 1 1 d .
C14 C 0.6462(11) 0.4008(6) 0.4623(7) 0.126(4) Uani 1 1 d .
H14 H 0.7152 0.4026 0.4827 0.151 Uiso 1 1 calc R
C15 C 0.5646(14) 0.3766(8) 0.5092(9) 0.144(6) Uani 1 1 d .
H15 H 0.5773 0.3608 0.5633 0.172 Uiso 1 1 calc R
C16 C 0.4647(15) 0.3748(7) 0.4800(11) 0.145(7) Uani 1 1 d .
H16 H 0.4098 0.3574 0.5140 0.174 Uiso 1 1 calc R
C17 C 0.4422(12) 0.3983(10) 0.3998(11) 0.181(8) Uani 1 1 d .
H17 H 0.3730 0.3977 0.3799 0.218 Uiso 1 1 calc R
C18 C 0.5278(9) 0.4231(9) 0.3494(8) 0.125(4) Uani 1 1 d .
H18 H 0.5157 0.4389 0.2953 0.150 Uiso 1 1 calc R

loop_
_atom_site_aniso_label
_atom_site_aniso_U_11
_atom_site_aniso_U_22
_atom_site_aniso_U_33
_atom_site_aniso_U_23
_atom_site_aniso_U_13
_atom_site_aniso_U_12
Cr1 0.0568(7) 0.0403(6) 0.0559(7) -0.0010(4) 0.0242(5) 0.0016(4)
P1 0.0826(15) 0.0475(10) 0.0760(13) -0.0073(9) 0.0359(11) 0.0031(9)
N1 0.055(3) 0.041(3) 0.069(4) 0.001(3) 0.006(3) 0.000(2)
N2 0.057(4) 0.042(3) 0.070(4) 0.003(3) 0.019(3) -0.001(2)
Cl1 0.0636(15) 0.0454(12) 0.0626(14) 0.000 0.0343(12) 0.000
Cl2 0.0550(15) 0.0496(13) 0.0777(17) 0.000 0.0291(12) 0.000
Cl3 0.0828(18) 0.0502(13) 0.0557(14) 0.000 0.0103(13) 0.000
Cl4 0.109(2) 0.1125(19) 0.127(2) 0.0569(16) -0.0241(17) -0.0203(15)
Cl5 0.0539(18) 0.166(3) 0.080(2) 0.000 0.0032(15) 0.000
Cl6 0.0697(18) 0.0849(18) 0.0705(17) 0.000 -0.0169(14) 0.000
Cl7 0.0724(14) 0.0837(13) 0.0964(15) -0.0202(11) 0.0302(11) -0.0201(10)
Cl8 0.0571(16) 0.0727(16) 0.0680(16) 0.000 0.0145(12) 0.000
Cl9 0.096(2) 0.0710(16) 0.0812(19) 0.000 0.0491(17) 0.000
Al1 0.0545(19) 0.0648(18) 0.0608(18) 0.000 -0.0060(15) 0.000
Al2 0.0526(18) 0.0584(17) 0.0666(19) 0.000 0.0221(14) 0.000
C1 0.099(6) 0.062(4) 0.066(5) -0.015(4) 0.012(4) 0.001(4)
C2 0.071(5) 0.040(4) 0.099(6) -0.001(4) 0.014(4) 0.000(4)
C3 0.091(7) 0.053(5) 0.112(7) 0.003(4) -0.026(6) -0.008(4)
C4 0.078(7) 0.074(6) 0.145(10) 0.024(6) -0.012(7) -0.012(5)
C5 0.053(5) 0.072(5) 0.119(7) 0.019(5) 0.022(5) -0.013(4)
C6 0.066(5) 0.051(4) 0.098(6) 0.005(4) 0.026(4) 0.001(4)
C7 0.062(5) 0.057(4) 0.083(5) -0.003(4) 0.023(4) 0.012(3)
C8 0.059(5) 0.044(4) 0.097(6) 0.010(4) 0.028(4) 0.003(3)
C9 0.073(6) 0.069(5) 0.112(8) 0.020(5) -0.010(5) 0.017(4)
C10 0.041(5) 0.081(6) 0.148(10) 0.039(6) -0.018(5) 0.007(4)
C11 0.079(6) 0.077(6) 0.084(6) 0.022(4) -0.011(5) -0.014(5)
C12 0.060(5) 0.061(4) 0.075(5) 0.006(4) 0.005(4) -0.011(4)
C13 0.126(9) 0.045(4) 0.110(7) -0.026(4) 0.065(6) 0.001(5)
C14 0.170(11) 0.087(6) 0.123(9) 0.034(6) 0.093(8) 0.037(7)
C15 0.178(14) 0.099(8) 0.157(12) 0.055(8) 0.096(12) 0.042(9)
C16 0.196(16) 0.056(5) 0.185(15) -0.023(7) 0.133(13) -0.008(8)
C17 0.154(12) 0.182(13) 0.212(16) -0.096(12) 0.141(12) -0.083(10)
C18 0.073(7) 0.177(11) 0.127(9) -0.044(8) 0.050(7) -0.036(7)

loop_
_atom_type_symbol
_atom_type_description
_atom_type_scat_dispersion_real
_atom_type_scat_dispersion_imag
_atom_type_scat_source
Cr Cr 0.3209 0.6236 'International Tables Vol C Tables 4.2.6.8 and 6.1.1.4'
P P 0.1023 0.0942 'International Tables Vol C Tables 4.2.6.8 and 6.1.1.4'
N N 0.0061 0.0033 'International Tables Vol C Tables 4.2.6.8 and 6.1.1.4'
Cl Cl 0.1484 0.1585 'International Tables Vol C Tables 4.2.6.8 and 6.1.1.4'
Al Al 0.0645 0.0514 'International Tables Vol C Tables 4.2.6.8 and 6.1.1.4'
C C 0.0033 0.0016 'International Tables Vol C Tables 4.2.6.8 and 6.1.1.4'
H H 0.0000 0.0000 'International Tables Vol C Tables 4.2.6.8 and 6.1.1.4'

loop_
_geom_angle_atom_site_label_1
_geom_angle_atom_site_label_2
_geom_angle_atom_site_label_3
_geom_angle
_geom_angle_site_symmetry_1
_geom_angle_site_symmetry_3
N2 Cr1 N1 89.8(2) . .
N2 Cr1 P1 83.25(16) . .
N1 Cr1 P1 78.04(17) . .
N2 Cr1 Cl3 173.07(17) . .
N1 Cr1 Cl3 92.89(16) . .
P1 Cr1 Cl3 91.07(8) . .
N2 Cr1 Cl2 90.51(16) . .
N1 Cr1 Cl2 175.15(17) . .
P1 Cr1 Cl2 97.19(8) . .
Cl3 Cr1 Cl2 86.25(8) . .
N2 Cr1 Cl1 100.75(16) . .
N1 Cr1 Cl1 97.80(16) . .
P1 Cr1 Cl1 174.30(10) . .
Cl3 Cr1 Cl1 85.21(8) . .
Cl2 Cr1 Cl1 86.89(7) . .
N2 Cr1 Cr1 129.79(15) . 4_565
N1 Cr1 Cr1 130.57(14) . 4_565
P1 Cr1 Cr1 127.57(5) . 4_565
Cl3 Cr1 Cr1 51.66(5) . 4_565
Cl2 Cr1 Cr1 51.90(4) . 4_565
Cl1 Cr1 Cr1 52.54(4) . 4_565
C7 P1 C13 110.8(4) . .
C7 P1 C1 106.3(4) . .
C13 P1 C1 114.7(5) . .
C7 P1 Cr1 99.1(2) . .
C13 P1 Cr1 124.6(2) . .
C1 P1 Cr1 98.9(2) . .
C6 N1 C2 118.2(6) . .
C6 N1 Cr1 118.5(5) . .
C2 N1 Cr1 123.2(5) . .
C12 N2 C8 118.4(6) . .
C12 N2 Cr1 119.9(4) . .
C8 N2 Cr1 121.5(5) . .
Cr1 Cl1 Cr1 74.92(7) . 4_565
Cr1 Cl2 Cr1 76.19(9) . 4_565
Cr1 Cl3 Cr1 76.67(9) . 4_565
Cl4 Al1 Cl4 113.2(2) 4_575 .
Cl4 Al1 Cl5 109.34(13) 4_575 .
Cl4 Al1 Cl5 109.34(13) . .
Cl4 Al1 Cl6 108.19(13) 4_575 .
Cl4 Al1 Cl6 108.19(13) . .
Cl5 Al1 Cl6 108.45(18) . .
Cl9 Al2 Cl7 108.45(11) . .
Cl9 Al2 Cl8 110.43(19) . .
Cl7 Al2 Cl8 109.35(11) . .
Cl9 Al2 Cl7 108.45(11) . 4_575
Cl7 Al2 Cl7 110.8(2) . 4_575
Cl8 Al2 Cl7 109.35(11) . 4_575
C2 C1 P1 105.5(6) . .
C2 C1 H1A 110.6 . .
P1 C1 H1A 110.6 . .
C2 C1 H1B 110.6 . .
P1 C1 H1B 110.6 . .
H1A C1 H1B 108.8 . .
C3 C2 N1 123.0(8) . .
C3 C2 C1 119.6(8) . .
N1 C2 C1 117.4(6) . .
C2 C3 C4 118.2(9) . .
C2 C3 H3 120.9 . .
C4 C3 H3 120.9 . .
C3 C4 C5 120.9(8) . .
C3 C4 H4 119.6 . .
C5 C4 H4 119.6 . .
C4 C5 C6 116.9(8) . .
C4 C5 H5 121.5 . .
C6 C5 H5 121.5 . .
N1 C6 C5 122.7(8) . .
N1 C6 H6 118.7 . .
C5 C6 H6 118.7 . .
C8 C7 P1 112.8(5) . .
C8 C7 H7A 109.0 . .
P1 C7 H7A 109.0 . .
C8 C7 H7B 109.0 . .
P1 C7 H7B 109.0 . .
H7A C7 H7B 107.8 . .
N2 C8 C9 120.4(8) . .
N2 C8 C7 118.9(7) . .
C9 C8 C7 120.6(7) . .
C10 C9 C8 121.1(9) . .
C10 C9 H9 119.5 . .
C8 C9 H9 119.5 . .
C9 C10 C11 121.3(8) . .
C9 C10 H10 119.3 . .
C11 C10 H10 119.3 . .
C10 C11 C12 115.6(8) . .
C10 C11 H11 122.2 . .
C12 C11 H11 122.2 . .
N2 C12 C11 123.1(7) . .
N2 C12 H12 118.5 . .
C11 C12 H12 118.5 . .
C18 C13 C14 122.9(10) . .
C18 C13 P1 119.2(9) . .
C14 C13 P1 117.9(9) . .
C15 C14 C13 117.3(14) . .
C15 C14 H14 121.4 . .
C13 C14 H14 121.4 . .
C14 C15 C16 121.5(15) . .
C14 C15 H15 119.3 . .
C16 C15 H15 119.3 . .
C15 C16 C17 121.1(13) . .
C15 C16 H16 119.5 . .
C17 C16 H16 119.5 . .
C16 C17 C18 118.0(16) . .
C16 C17 H17 121.0 . .
C18 C17 H17 121.0 . .
C13 C18 C17 119.2(14) . .
C13 C18 H18 120.4 . .
C17 C18 H18 120.4 . .

loop_
_geom_bond_atom_site_label_1
_geom_bond_atom_site_label_2
_geom_bond_distance
_geom_bond_site_symmetry_2
Cr1 N2 2.047(6) .
Cr1 N1 2.049(5) .
Cr1 P1 2.3476(19) .
Cr1 Cl3 2.349(2) .
Cr1 Cl2 2.361(2) .
Cr1 Cl1 2.3954(18) .
Cr1 Cr1 2.9136(18) 4_565
P1 C7 1.817(7) .
P1 C13 1.826(9) .
P1 C1 1.853(9) .
N1 C6 1.348(9) .
N1 C2 1.377(9) .
N2 C12 1.345(9) .
N2 C8 1.367(8) .
Cl1 Cr1 2.3954(18) 4_565
Cl2 Cr1 2.361(2) 4_565
Cl3 Cr1 2.349(2) 4_565
Cl4 Al1 2.104(3) .
Cl5 Al1 2.129(4) .
Cl6 Al1 2.140(4) .
Cl7 Al2 2.136(3) .
Cl8 Al2 2.136(4) .
Cl9 Al2 2.133(4) .
Al1 Cl4 2.104(3) 4_575
Al2 Cl7 2.136(3) 4_575
C1 C2 1.484(10) .
C1 H1A 0.9700 .
C1 H1B 0.9700 .
C2 C3 1.357(11) .
C3 C4 1.399(13) .
C3 H3 0.9300 .
C4 C5 1.400(13) .
C4 H4 0.9300 .
C5 C6 1.406(11) .
C5 H5 0.9300 .
C6 H6 0.9300 .
C7 C8 1.480(11) .
C7 H7A 0.9700 .
C7 H7B 0.9700 .
C8 C9 1.371(11) .
C9 C10 1.332(13) .
C9 H9 0.9300 .
C10 C11 1.395(13) .
C10 H10 0.9300 .
C11 C12 1.409(11) .
C11 H11 0.9300 .
C12 H12 0.9300 .
C13 C18 1.294(14) .
C13 C14 1.428(15) .
C14 C15 1.341(16) .
C14 H14 0.9300 .
C15 C16 1.34(2) .
C15 H15 0.9300 .
C16 C17 1.39(2) .
C16 H16 0.9300 .
C17 C18 1.415(14) .
C17 H17 0.9300 .
C18 H18 0.9300 .

loop_
_platon_squeeze_void_nr
_platon_squeeze_void_average_x
_platon_squeeze_void_average_y
_platon_squeeze_void_average_z
_platon_squeeze_void_volume
_platon_squeeze_void_count_electrons
_platon_squeeze_void_content
1 0.500 0.163 0.000 705 277 ' '
